data_4102533
loop_
_publ_author_name
'Norberto Masciocchi'
'Simona Galli'
'Valentina Colombo'
'Angelo Maspero'
'Giovanni Palmisano'
'Behnam Seyyedi'
'Carlo Lamberti'
'Silvia Bordiga'

_publ_section_title
;
 Cubic Octanuclear Ni(II) Clusters in Highly Porous Polypyrazolyl-Based
 Materials
;
_journal_name_full 'Journal of the American Chemical Society'
_journal_page_first 7902
_journal_page_last 7904
_journal_paper_doi 10.1021/ja102862j
_journal_volume 132
_journal_year 2010
_chemical_compound_source synthesis
_chemical_formula_moiety 'C16 H8 Cl2 N6 Ni1 O4'
_chemical_formula_structural 'Ni(Cl)2 (H2O)2 (C16 H8 N6 O4)'
_chemical_formula_sum 'C16 H8 Cl2 N6 Ni O4'
_chemical_formula_weight 477.88
_space_group_crystal_system triclinic
_space_group_IT_number 2
_space_group_name_H-M_alt 'P -1'
_symmetry_space_group_name_Hall '-P 1'
_symmetry_space_group_name_H-M 'P -1'
_cell_angle_alpha 94.855(28)
_cell_angle_beta 109.9259(93)
_cell_angle_gamma 89.246(32)
_cell_formula_units_Z 1
_cell_length_a 6.31493(75)
_cell_length_b 3.6201(12)
_cell_length_c 18.4226(27)
_cell_measurement_temperature 298(2)
_cell_volume 394.46(15)
_computing_cell_refinement TOPAS-R
_computing_data_collection 'D8 software (Bruker AXS)'
_computing_publication_material TOPAS-R
_computing_structure_refinement TOPAS-R
_computing_structure_solution TOPAS-R
_diffrn_ambient_temperature 298(2)
_diffrn_detector_type 'Linear Position Sensitive Detector'
_diffrn_measurement_device_type 'Bruker AXS D8 Advance'
_diffrn_radiation_monochromator 'Nickel filter'
_diffrn_source_target Cu
_diffrn_source_type 'sealed X-ray tube'
_exptl_crystal_density_diffrn 2.012
_exptl_crystal_density_method 'not measured'
_exptl_crystal_F_000 232
_pd_char_colour green
_pd_instr_location ' ?'
_pd_meas_2theta_range_inc 0.02
_pd_meas_2theta_range_max 105
_pd_meas_2theta_range_min 4.5
_pd_meas_number_of_points 5026
_pd_meas_scan_method step
_pd_proc_2theta_range_inc 0.02
_pd_proc_2theta_range_max 75.0
_pd_proc_2theta_range_min 4.5
_pd_proc_ls_background_function 'Chebychev polynomial'
_pd_proc_ls_pref_orient_corr none
_pd_proc_ls_profile_function 'fundamental parameters approach'
_pd_proc_ls_prof_R_factor 0.025
_pd_proc_ls_prof_wR_factor 0.036
_pd_spec_mounting ' packed powder pellet'
_pd_spec_mount_mode reflection
_pd_spec_shape flat_sheet
_pd_spec_size_axial 20
_pd_spec_size_equat 20
_pd_spec_size_thick 0.2
_refine_ls_extinction_method none
_refine_ls_matrix_type fullcycle
_refine_ls_number_constraints 0
_refine_ls_number_parameters 32
_refine_ls_number_restraints 0
_refine_ls_shift/su_max .01
_refine_ls_structure_factor_coef Inet
_refine_ls_weighting_details 'w = 1/[Y~i~]'
_refine_ls_weighting_scheme calc
_cod_data_source_file ja102862j_si_006.cif
_cod_data_source_block Compound5
_cod_depositor_comments
;
The following automatic conversions were performed:

'_refine_ls_weighting_scheme' value '1/[Y~i~]' was changed to 'calc'.
New tag '_refine_ls_weighting_details' was created. The value of the
new tag was set to 'w = 1/[Y~i~]'.

Automatic conversion script
Id: cif_fix_values 3143 2015-03-26 13:38:13Z robertas 
;
_cod_original_cell_volume 394.47(15)
_cod_original_formula_sum 'C16 H8 Cl2 N6 Ni1 O4'
_cod_database_code 4102533

loop_
_symmetry_equiv_pos_as_xyz
'-x, -y, -z'
'x, y, z'

loop_
_atom_site_label
_atom_site_type_symbol
_atom_site_symmetry_multiplicity
_atom_site_fract_x
_atom_site_fract_y
_atom_site_fract_z
_atom_site_occupancy
_atom_site_B_iso_or_equiv
Ni Ni 1 0 0 0 1 3.23(16)
Cl Cl 2 0.2165(10) 0.5694(55) -0.04414(34) 1 3.23(16)
C1 C 2 0.7110921 0.1636238 0.5218918 1 5.23(16)
C2 C 2 0.5804646 0.1138649 0.4445022 1 5.23(16)
C3 C 2 0.3693725 -0.04975889 0.4226104 1 5.23(16)
C4 C 2 0.6181516 0.1996276 0.3782997 1 5.23(16)
C5 C 2 0.2765974 -0.06512126 0.342878 1 5.23(16)
O1 O 2 0.7918934 0.3509435 0.3756836 1 5.23(16)
O2 O 2 0.08664258 -0.1957175 0.3025438 1 5.23(16)
N1 N 2 0.4303513 0.08900807 0.3154925 1 5.23(16)
C6 C 2 0.4006186 0.1270052 0.236727 1 5.23(16)
C7 C 2 0.5485278 0.300776 0.2096111 1 5.23(16)
H7 H 2 0.6881635 0.4159244 0.2404833 1 5.23(16)
C8 C 2 0.2186631 -0.003255758 0.1736501 1 5.23(16)
H8 H 2 0.09134938 -0.1341511 0.1754201 1 5.23(16)
N2 N 2 0.4579852 0.2779113 0.1297757 1 5.23(16)
N3 N 2 0.2541176 0.09000931 0.1075505 1 5.23(16)
H2 H 2 0.5243475 0.3745559 0.09603948 1 5.23(16)
H1 H 2 0.8564091 0.2762634 0.5369623 1 5.23(16)

loop_
_atom_type_symbol
_atom_type_description
_atom_type_scat_source
C C 'International Tables for Crystallography (Vol. IV)'
H H 'International Tables for Crystallography (Vol. IV)'
Cl Cl 'International Tables for Crystallography (Vol. IV)'
N N 'International Tables for Crystallography (Vol. IV)'
Ni Ni 'International Tables for Crystallography (Vol. IV)'
O O 'International Tables for Crystallography (Vol. IV)'

loop_
_diffrn_radiation_type
_diffrn_radiation_wavelength
CuK\a~1~ 1.54056
CuK\a~2~ 1.54439
